data_4306938
loop_
_publ_author_name
'Franziska Rieger'
'Anja-Verena Mudring'

_publ_section_title
;
Phase Transition in Tl2TeO3: Influence and Origin of the Thallium Lone
Pair Distortion
;
_journal_name_full 'Inorganic Chemistry'
_journal_page_first 446
_journal_page_last 452
_journal_paper_doi 10.1021/ic061273j
_journal_volume 46
_journal_year 2007
_chemical_formula_sum 'O3 Te Tl2'
_chemical_formula_weight 584.36
_chemical_name_systematic
;
 ?
;
_space_group_IT_number 50
_symmetry_cell_setting orthorhombic
_symmetry_space_group_name_Hall '-P 2ab 2b'
_symmetry_space_group_name_H-M 'P b a n :2'
_atom_sites_solution_hydrogens geom
_atom_sites_solution_primary direct
_atom_sites_solution_secondary difmap
_audit_creation_method SHELXL-97
_cell_angle_alpha 90.00
_cell_angle_beta 90.00
_cell_angle_gamma 90.00
_cell_formula_units_Z 8
_cell_length_a 16.646(2)
_cell_length_b 11.094(2)
_cell_length_c 5.2417(8)
_cell_measurement_temperature 298(2)
_cell_volume 968.0(3)
_computing_structure_refinement 'SHELXL-97 (Sheldrick, 1997)'
_diffrn_ambient_temperature 298(2)
_diffrn_measured_fraction_theta_full 0.990
_diffrn_measured_fraction_theta_max 0.990
_diffrn_radiation_monochromator graphite
_diffrn_radiation_source 'fine-focus sealed tube'
_diffrn_radiation_type MoK\a
_diffrn_radiation_wavelength 0.71073
_diffrn_reflns_av_R_equivalents 0.1589
_diffrn_reflns_av_sigmaI/netI 0.1149
_diffrn_reflns_limit_h_max 22
_diffrn_reflns_limit_h_min -22
_diffrn_reflns_limit_k_max 14
_diffrn_reflns_limit_k_min -14
_diffrn_reflns_limit_l_max 6
_diffrn_reflns_limit_l_min -6
_diffrn_reflns_number 8755
_diffrn_reflns_theta_full 28.44
_diffrn_reflns_theta_max 28.44
_diffrn_reflns_theta_min 2.45
_exptl_absorpt_coefficient_mu 72.280
_exptl_absorpt_correction_type none
_exptl_crystal_density_diffrn 8.020
_exptl_crystal_density_method 'not measured'
_exptl_crystal_F_000 1903
_refine_diff_density_max 3.994
_refine_diff_density_min -5.908
_refine_diff_density_rms 1.085
_refine_ls_extinction_coef 0.0019(2)
_refine_ls_extinction_expression Fc^*^=kFc[1+0.001xFc^2^\l^3^/sin(2\q)]^-1/4^
_refine_ls_extinction_method SHELXL
_refine_ls_goodness_of_fit_ref 0.809
_refine_ls_hydrogen_treatment mixed
_refine_ls_matrix_type full
_refine_ls_number_parameters 56
_refine_ls_number_reflns 1217
_refine_ls_number_restraints 0
_refine_ls_restrained_S_all 0.809
_refine_ls_R_factor_all 0.1866
_refine_ls_R_factor_gt 0.0913
_refine_ls_shift/su_max 0.000
_refine_ls_shift/su_mean 0.000
_refine_ls_structure_factor_coef Fsqd
_refine_ls_weighting_details 'calc w=1/[\s^2^(Fo^2^)+(0.1044P)^2^+0.0000P] where P=(Fo^2^+2Fc^2^)/3'
_refine_ls_weighting_scheme calc
_refine_ls_wR_factor_gt 0.1829
_refine_ls_wR_factor_ref 0.2313
_reflns_number_gt 342
_reflns_number_total 1217
_reflns_threshold_expression >2sigma(I)
_cod_data_source_file ic061273jsi20060710_103907.cif
_cod_data_source_block abscor
_cod_depositor_comments
;

2021-11-22
Z value and formula fixed to values more according to usual
chemical conventions.                 miguel
;
_cod_original_formula_sum 'O24 Te8 Tl16'
_cod_original_formula_weight 4674.88
_cod_original_formula_units_Z 1
_cod_original_sg_symbol_H-M 'P b a n'
_cod_database_code 4306938

loop_
_symmetry_equiv_pos_as_xyz
'x, y, z'
'-x+1/2, -y+1/2, z'
'x, -y+1/2, -z'
'-x+1/2, y, -z'
'-x, -y, -z'
'x-1/2, y-1/2, -z'
'-x, y-1/2, z'
'x-1/2, -y, z'

loop_
_atom_site_label
_atom_site_type_symbol
_atom_site_fract_x
_atom_site_fract_y
_atom_site_fract_z
_atom_site_U_iso_or_equiv
_atom_site_adp_type
_atom_site_occupancy
_atom_site_symmetry_multiplicity
_atom_site_calc_flag
_atom_site_refinement_flags
_atom_site_disorder_assembly
_atom_site_disorder_group
Tl1 Tl 0.33161(9) 0.11964(12) 0.7521(4) 0.0695(6) Uani 1 1 d . . .
Tl2 Tl 0.49588(8) 0.13583(13) 0.2439(5) 0.0661(6) Uani 1 1 d . . .
Te Te 0.66266(12) 0.11286(19) 0.7656(5) 0.0527(5) Uani 1 1 d . . .
O1 O 0.3152(12) 0.0515(19) 0.283(6) 0.073(7) Uani 1 1 d . . .
O2 O 0.4433(12) 0.898(3) 0.315(5) 0.081(8) Uani 1 1 d . . .
O3 O 0.3447(11) -0.104(3) -0.116(4) 0.072(8) Uani 1 1 d . . .

loop_
_atom_site_aniso_label
_atom_site_aniso_U_11
_atom_site_aniso_U_22
_atom_site_aniso_U_33
_atom_site_aniso_U_23
_atom_site_aniso_U_13
_atom_site_aniso_U_12
Tl1 0.0644(8) 0.0753(10) 0.0689(10) -0.0030(11) -0.0010(13) -0.0159(7)
Tl2 0.0504(8) 0.0791(10) 0.0688(10) 0.0030(11) -0.0046(10) 0.0050(7)
Te 0.0454(10) 0.0609(12) 0.0518(13) -0.0012(14) -0.0015(15) -0.0015(9)
O1 0.049(10) 0.081(14) 0.090(18) -0.005(15) 0.022(14) 0.006(11)
O2 0.044(11) 0.12(2) 0.076(16) 0.002(17) -0.022(11) 0.017(13)
O3 0.034(11) 0.11(2) 0.071(15) -0.039(14) 0.009(9) 0.009(11)

loop_
_atom_type_symbol
_atom_type_description
_atom_type_scat_dispersion_real
_atom_type_scat_dispersion_imag
_atom_type_scat_source
O O 0.0106 0.0060 'International Tables Vol C Tables 4.2.6.8 and 6.1.1.4'
Te Te -0.5308 1.6751 'International Tables Vol C Tables 4.2.6.8 and 6.1.1.4'
Tl Tl -2.8358 9.6688 'International Tables Vol C Tables 4.2.6.8 and 6.1.1.4'

loop_
_geom_angle_atom_site_label_1
_geom_angle_atom_site_label_2
_geom_angle_atom_site_label_3
_geom_angle
_geom_angle_site_symmetry_1
_geom_angle_site_symmetry_3
_geom_angle_publ_flag
O1 Tl1 O1 75.3(9) 4_556 . ?
O1 Tl1 O3 79.4(6) 4_556 1_556 ?
O1 Tl1 O3 89.0(7) . 1_556 ?
O1 Tl1 Te 82.2(6) 4_556 5_657 ?
O1 Tl1 Te 117.4(5) . 5_657 ?
O3 Tl1 Te 29.0(5) 1_556 5_657 ?
O1 Tl1 Tl1 50.3(7) 4_556 4_557 ?
O1 Tl1 Tl1 125.5(4) . 4_557 ?
O3 Tl1 Tl1 82.9(4) 1_556 4_557 ?
Te Tl1 Tl1 62.31(5) 5_657 4_557 ?
O1 Tl1 Tl2 139.1(7) 4_556 1_556 ?
O1 Tl1 Tl2 137.9(4) . 1_556 ?
O3 Tl1 Tl2 78.5(5) 1_556 1_556 ?
Te Tl1 Tl2 62.32(4) 5_657 1_556 ?
Tl1 Tl1 Tl2 92.95(6) 4_557 1_556 ?
O2 Tl2 O3 79.7(7) 5_666 5_655 ?
O2 Tl2 O2 82.4(9) 5_666 1_545 ?
O3 Tl2 O2 102.3(7) 5_655 1_545 ?
O2 Tl2 Tl2 138.2(7) 5_666 3 ?
O3 Tl2 Tl2 85.2(6) 5_655 3 ?
O2 Tl2 Tl2 139.1(5) 1_545 3 ?
O2 Tl2 Tl2 56.0(7) 5_666 3_556 ?
O3 Tl2 Tl2 105.3(5) 5_655 3_556 ?
O2 Tl2 Tl2 123.3(5) 1_545 3_556 ?
Tl2 Tl2 Tl2 91.93(7) 3 3_556 ?
O2 Tl2 Tl1 154.5(6) 5_666 1_554 ?
O3 Tl2 Tl1 121.7(4) 5_655 1_554 ?
O2 Tl2 Tl1 79.6(4) 1_545 1_554 ?
Tl2 Tl2 Tl1 63.06(5) 3 1_554 ?
Tl2 Tl2 Tl1 122.09(5) 3_556 1_554 ?
O2 Te O3 99.4(10) 5_666 5_656 ?
O2 Te O1 95.6(11) 5_666 5_656 ?
O3 Te O1 95.6(12) 5_656 5_656 ?
O2 Te Tl1 98.2(9) 5_666 5_657 ?
O3 Te Tl1 42.9(9) 5_656 5_657 ?
O1 Te Tl1 52.8(9) 5_656 5_657 ?
Te O1 Tl1 117.6(10) 5_656 4_556 ?
Te O1 Tl1 113.0(12) 5_656 . ?
Tl1 O1 Tl1 94.7(8) 4_556 . ?
Te O2 Tl2 125.9(12) 5_666 5_666 ?
Te O2 Tl2 109.4(11) 5_666 1_565 ?
Tl2 O2 Tl2 97.6(9) 5_666 1_565 ?
Te O3 Tl1 108.1(11) 5_656 1_554 ?
Te O3 Tl2 107.4(9) 5_656 5_655 ?
Tl1 O3 Tl2 97.9(8) 1_554 5_655 ?

loop_
_geom_bond_atom_site_label_1
_geom_bond_atom_site_label_2
_geom_bond_distance
_geom_bond_site_symmetry_2
_geom_bond_publ_flag
Tl1 O1 2.56(2) 4_556 ?
Tl1 O1 2.59(3) . ?
Tl1 O3 2.59(3) 1_556 ?
Tl1 Te 3.613(3) 5_657 ?
Tl1 Tl1 3.760(4) 4_557 ?
Tl1 Tl2 3.762(2) 1_556 ?
Tl2 O2 2.55(2) 5_666 ?
Tl2 O3 2.760(18) 5_655 ?
Tl2 O2 2.81(3) 1_545 ?
Tl2 Tl2 3.599(4) 3 ?
Tl2 Tl2 3.691(4) 3_556 ?
Tl2 Tl1 3.762(2) 1_554 ?
Te O2 1.82(2) 5_666 ?
Te O3 1.84(2) 5_656 ?
Te O1 1.88(2) 5_656 ?
Te Tl1 3.613(3) 5_657 ?
O1 Te 1.88(2) 5_656 ?
O1 Tl1 2.56(2) 4_556 ?
O2 Te 1.82(2) 5_666 ?
O2 Tl2 2.55(2) 5_666 ?
O2 Tl2 2.81(3) 1_565 ?
O3 Te 1.84(2) 5_656 ?
O3 Tl1 2.59(3) 1_554 ?
O3 Tl2 2.760(18) 5_655 ?
